data_1535026
loop_
_publ_author_name
'Harcharras, M.'
'D'Orazio, V.'
'Ennaciri, A.'
'Mattei, G.'
'Assaaoudi, H.'
'Moliterni, A.G.G.'
'Capitelli, F.'

_publ_section_title
;
 Crystal structure and vibrational spectra of tetrasodium dimagnesium
 dihydrogen diphosphate octahydrate Na4 Mg2 (H2 P2 O7)4 . 8(H2 O)
;
_journal_name_full 'Journal of Solid State Chemistry'
_journal_page_first 160
_journal_page_last 165
_journal_volume 172
_journal_year 2003
_chemical_formula_sum 'H12 Mg Na2 O18 P4'
_chemical_name_systematic 'Na2 Mg (H2 P2 O7)2 (H2 O)4'
_space_group_IT_number 11
_symmetry_space_group_name_Hall '-P 2yb'
_symmetry_space_group_name_H-M 'P 1 21/m 1'
_cell_angle_alpha 90
_cell_angle_beta 113.1401
_cell_angle_gamma 90
_cell_formula_units_Z 2
_cell_length_a 8.0445
_cell_length_b 11.5244
_cell_length_c 9.0825
_cell_volume 774.277
_citation_journal_id_ASTM JSSCBI
_cod_data_source_file Harcharras_JSSCBI_2003_725.cif
_cod_data_source_block H24Mg2Na4O36P8
_cod_depositor_comments
;

2023-04-19
Z value and formula fixed to values more according to usual
chemical conventions.                 miguel
;
_cod_original_formula_sum 'H24 Mg2 Na4 O36 P8'
_cod_original_formula_units_Z 1
_cod_original_cell_volume 774.2775
_cod_database_code 1535026

loop_
_symmetry_equiv_pos_as_xyz
x,y,z
-x,y+1/2,-z
-x,-y,-z
x,-y-1/2,z

loop_
_atom_site_label
_atom_site_type_symbol
_atom_site_fract_x
_atom_site_fract_y
_atom_site_fract_z
_atom_site_occupancy
_atom_site_U_iso_or_equiv
O8 O-2 0.5641 -0.25 1.0442 1 0.0
P2 P+5 0.6894 -0.5023 0.82906 1 0.0
O7 O-2 0.67025 -0.6303 0.84495 1 0.0
H5 H+1 -0.0604 -0.3133 0.1214 1 0.0
P1 P+5 0.29602 -0.4899 0.64937 1 0.0
Mg1 Mg+2 0.46894 -0.75 0.73493 1 0.0
Na1 Na+1 0.24387 -0.25 0.9099 1 0.0
O11 O-2 0.5247 -0.75 0.5293 1 0.0
H6 H+1 0.566 -0.701 0.507 1 0.0
H3 H+1 0.603 -0.3047 1.021 1 0.0
H1 H+1 0.244 -0.482 0.846 1 0.0
O9 O-2 -0.0398 -0.25 0.706 1 0.0
Na2 Na+1 -0.01255 -0.25 0.44631 1 0.0
O3 O-2 0.28258 -0.61939 0.64326 1 0.0
O10 O-2 0.0037 -0.25 0.1977 1 0.0
O1 O-2 0.2496 -0.43836 0.78621 1 0.0
O2 O-2 0.50439 -0.45403 0.69384 1 0.0
H4 H+1 -0.089 -0.302 0.714 1 0.0
O4 O-2 0.19546 -0.42251 0.49941 1 0.0
H2 H+1 0.817 -0.506 0.681 1 0.0
O5 O-2 0.83033 -0.47112 0.75814 1 0.0
O6 O-2 0.73176 -0.43385 0.97972 1 0.0
